data_7233495
loop_
_publ_author_name
'Rajeswara Rao M'
'Chia-Wei Liao'
'Wei-Lin Su'
'Shih-Sheng Sun'

_publ_section_title
;
 Quinoxaline based D-A-D molecules: high contrast reversible solid-state
 mechano- and thermo-responsive fluorescent materials
;
_journal_name_full 'Journal of Materials Chemistry C'
_journal_page_first 5491
_journal_page_last 5501
_journal_paper_doi 10.1039/C3TC31179A
_journal_volume 1
_journal_year 2013
_chemical_formula_moiety 'C52 H30 N2'
_chemical_formula_sum 'C52 H30 N2'
_chemical_formula_weight 682.78
_space_group_IT_number 15
_space_group_name_Hall '-C 2yc'
_space_group_name_H-M_alt 'C 1 2/c 1'
_symmetry_cell_setting monoclinic
_symmetry_space_group_name_Hall '-C 2yc'
_symmetry_space_group_name_H-M 'C 1 2/c 1'
_atom_sites_solution_hydrogens geom
_atom_sites_solution_primary direct
_atom_sites_solution_secondary difmap
_cell_angle_alpha 90
_cell_angle_beta 96.390(2)
_cell_angle_gamma 90
_cell_formula_units_Z 4
_cell_length_a 25.1073(11)
_cell_length_b 11.3157(5)
_cell_length_c 12.0314(5)
_cell_measurement_reflns_used 4785
_cell_measurement_temperature 100.00(10)
_cell_measurement_theta_max 27.18
_cell_measurement_theta_min 2.55
_cell_volume 3397.0(3)
_computing_cell_refinement 'Bruker APEX2'
_computing_data_collection 'Bruker APEX2'
_computing_data_reduction 'Bruker SAINT'
_computing_molecular_graphics 'Ortep-3 for Windows (Farrugia, 1997)'
_computing_publication_material 'WinGX publication routines (Farrugia, 1999)'
_computing_structure_refinement 'SHELXL-97 (Sheldrick, 1997)'
_computing_structure_solution 'SHELXS-97 (Sheldrick, 1997)'
_diffrn_ambient_temperature 100.00(10)
_diffrn_measured_fraction_theta_full 1
_diffrn_measured_fraction_theta_max 0.999
_diffrn_measurement_device_type 'CCD area detector'
_diffrn_measurement_method 'phi and omega scans'
_diffrn_radiation_monochromator graphite
_diffrn_radiation_type MoK\a
_diffrn_radiation_wavelength 0.71073
_diffrn_reflns_av_R_equivalents 0.0372
_diffrn_reflns_av_unetI/netI 0.0465
_diffrn_reflns_limit_h_max 32
_diffrn_reflns_limit_h_min -23
_diffrn_reflns_limit_k_max 12
_diffrn_reflns_limit_k_min -14
_diffrn_reflns_limit_l_max 15
_diffrn_reflns_limit_l_min -11
_diffrn_reflns_number 14035
_diffrn_reflns_theta_full 25
_diffrn_reflns_theta_max 27.1
_diffrn_reflns_theta_min 1.63
_exptl_absorpt_coefficient_mu 0.077
_exptl_absorpt_correction_T_max 0.9862
_exptl_absorpt_correction_T_min 0.9772
_exptl_absorpt_correction_type multi-scan
_exptl_absorpt_process_details 'Bruker SADABS, 1996'
_exptl_crystal_colour colourless
_exptl_crystal_density_diffrn 1.335
_exptl_crystal_density_meas ?
_exptl_crystal_density_method 'not measured'
_exptl_crystal_description prism
_exptl_crystal_F_000 1424
_exptl_crystal_size_max 0.3
_exptl_crystal_size_mid 0.22
_exptl_crystal_size_min 0.18
_refine_diff_density_max 0.223
_refine_diff_density_min -0.194
_refine_diff_density_rms 0.044
_refine_ls_extinction_method none
_refine_ls_goodness_of_fit_ref 1.043
_refine_ls_hydrogen_treatment constr
_refine_ls_matrix_type full
_refine_ls_number_parameters 244
_refine_ls_number_reflns 3745
_refine_ls_number_restraints 0
_refine_ls_restrained_S_all 1.043
_refine_ls_R_factor_all 0.0841
_refine_ls_R_factor_gt 0.0487
_refine_ls_shift/su_max 0
_refine_ls_shift/su_mean 0
_refine_ls_structure_factor_coef Fsqd
_refine_ls_weighting_details 'calc w=1/[\s^2^(Fo^2^)+(0.0450P)^2^+2.0412P] where P=(Fo^2^+2Fc^2^)/3'
_refine_ls_weighting_scheme calc
_refine_ls_wR_factor_gt 0.1075
_refine_ls_wR_factor_ref 0.1237
_reflns_number_gt 2452
_reflns_number_total 3745
_reflns_threshold_expression >2sigma(I)
_cod_data_source_file 1000001.cif
_cod_data_source_block PCOD1000001
_cod_depositor_comments
;
The following automatic conversions were performed:

data item '_symmetry_cell_setting' value 'Monoclinic' was changed to
'monoclinic' in accordance with the built-in table derived from the
CIF Core dictionary named 'cif_core.dic' version 2.4.5 last updated
on 2014-11-21.

data item '_exptl_crystal_density_meas' value 'not measured' was
changed to '?' -- the value is perceived as not measured.

Automatic conversion script
Id: cif_fix_values 6909 2019-04-08 15:41:33Z antanas 
;
_cod_original_sg_symbol_H-M C2/c
_cod_database_code 7233495

loop_
_symmetry_equiv_pos_as_xyz
'x, y, z'
'-x, y, -z+1/2'
'x+1/2, y+1/2, z'
'-x+1/2, y+1/2, -z+1/2'
'-x, -y, -z'
'x, -y, z-1/2'
'-x+1/2, -y+1/2, -z'
'x+1/2, -y+1/2, z-1/2'

loop_
_atom_site_label
_atom_site_type_symbol
_atom_site_fract_x
_atom_site_fract_y
_atom_site_fract_z
_atom_site_U_iso_or_equiv
_atom_site_adp_type
_atom_site_occupancy
_atom_site_symmetry_multiplicity
_atom_site_calc_flag
_atom_site_refinement_flags
_atom_site_disorder_assembly
_atom_site_disorder_group
N3 N 0.04235(6) 0.18190(13) 0.18430(12) 0.0280(4) Uani 1 1 d . . .
C1 C 0.04809(7) 0.39428(15) 0.19604(14) 0.0269(4) Uani 1 1 d . . .
C2 C 0.02325(6) 0.28588(15) 0.22185(14) 0.0250(4) Uani 1 1 d . . .
C4 C 0.01980(7) 0.08218(15) 0.21067(14) 0.0282(4) Uani 1 1 d . . .
C5 C 0.02364(6) 0.49711(15) 0.22386(14) 0.0285(4) Uani 1 1 d . . .
H5 H 0.0392 0.5706 0.2072 0.034 Uiso 1 1 calc R . .
C6 C 0.03484(7) -0.02395(15) 0.14888(14) 0.0285(4) Uani 1 1 d . . .
C7 C 0.08520(8) -0.02903(17) 0.11088(16) 0.0361(5) Uani 1 1 d . . .
H7 H 0.1105 0.0323 0.1293 0.043 Uiso 1 1 calc R . .
C8 C 0.09848(8) -0.12389(18) 0.04597(17) 0.0415(5) Uani 1 1 d . . .
H8 H 0.1327 -0.1266 0.0192 0.05 Uiso 1 1 calc R . .
C9 C 0.06254(9) -0.21357(17) 0.02033(16) 0.0391(5) Uani 1 1 d . . .
H9 H 0.0722 -0.2788 -0.0229 0.047 Uiso 1 1 calc R . .
C10 C 0.01241(8) -0.20950(16) 0.05706(15) 0.0381(5) Uani 1 1 d . . .
H10 H -0.0124 -0.2719 0.0392 0.046 Uiso 1 1 calc R . .
C11 C -0.00168(8) -0.11460(16) 0.11984(14) 0.0327(4) Uani 1 1 d . . .
H11 H -0.0365 -0.1111 0.1434 0.039 Uiso 1 1 calc R . .
C12 C 0.09644(7) 0.40122(15) 0.13487(14) 0.0267(4) Uani 1 1 d . . .
C13 C 0.09210(7) 0.46756(15) 0.03628(15) 0.0312(4) Uani 1 1 d . . .
H13 H 0.0582 0.4996 0.0086 0.037 Uiso 1 1 calc R . .
C14 C 0.13550(7) 0.48793(16) -0.02205(16) 0.0344(4) Uani 1 1 d . . .
H14 H 0.1309 0.5324 -0.0894 0.041 Uiso 1 1 calc R . .
C15 C 0.23169(8) 0.46617(17) -0.04204(17) 0.0400(5) Uani 1 1 d . . .
H15 H 0.2279 0.5129 -0.1081 0.048 Uiso 1 1 calc R . .
C16 C 0.27994(8) 0.42136(18) -0.00460(18) 0.0432(5) Uani 1 1 d . . .
H16 H 0.3095 0.4366 -0.0453 0.052 Uiso 1 1 calc R . .
C17 C 0.33718(8) 0.3019(2) 0.1334(2) 0.0507(6) Uani 1 1 d . . .
H17 H 0.3672 0.316 0.0937 0.061 Uiso 1 1 calc R . .
C18 C 0.34326(8) 0.2329(2) 0.2280(2) 0.0584(7) Uani 1 1 d . . .
H18 H 0.3774 0.2003 0.2527 0.07 Uiso 1 1 calc R . .
C19 C 0.30033(8) 0.2102(2) 0.28789(19) 0.0493(6) Uani 1 1 d . . .
H19 H 0.3053 0.1627 0.3533 0.059 Uiso 1 1 calc R . .
C20 C 0.20367(7) 0.23395(17) 0.30999(15) 0.0346(5) Uani 1 1 d . . .
H20 H 0.2076 0.1861 0.3752 0.042 Uiso 1 1 calc R . .
C21 C 0.15506(7) 0.27877(15) 0.27365(15) 0.0305(4) Uani 1 1 d . . .
H21 H 0.1256 0.2621 0.3144 0.037 Uiso 1 1 calc R . .
C22 C 0.18570(7) 0.44444(16) 0.01640(16) 0.0329(4) Uani 1 1 d . . .
C23 C 0.28790(7) 0.35161(18) 0.09445(17) 0.0387(5) Uani 1 1 d . . .
C24 C 0.24956(8) 0.25714(17) 0.25211(17) 0.0374(5) Uani 1 1 d . . .
C25 C 0.14652(7) 0.35161(14) 0.17417(14) 0.0259(4) Uani 1 1 d . . .
C26 C 0.19169(7) 0.37516(15) 0.11578(15) 0.0284(4) Uani 1 1 d . . .
C27 C 0.24312(7) 0.32830(16) 0.15511(16) 0.0334(4) Uani 1 1 d . . .

loop_
_atom_site_aniso_label
_atom_site_aniso_U_11
_atom_site_aniso_U_22
_atom_site_aniso_U_33
_atom_site_aniso_U_23
_atom_site_aniso_U_13
_atom_site_aniso_U_12
N3 0.0285(8) 0.0247(8) 0.0311(8) -0.0005(6) 0.0044(6) -0.0004(6)
C1 0.0255(9) 0.0256(9) 0.0297(9) 0.0017(7) 0.0041(7) -0.0002(7)
C2 0.0261(9) 0.0223(9) 0.0267(9) -0.0006(7) 0.0035(7) 0.0014(7)
C4 0.0283(10) 0.0262(10) 0.0300(10) 0.0016(7) 0.0027(7) 0.0014(8)
C5 0.0300(9) 0.0205(9) 0.0352(10) 0.0008(7) 0.0039(7) -0.0028(7)
C6 0.0355(10) 0.0237(10) 0.0264(9) 0.0026(7) 0.0046(7) 0.0025(8)
C7 0.0397(11) 0.0290(11) 0.0411(11) 0.0008(8) 0.0109(9) 0.0029(9)
C8 0.0445(12) 0.0363(12) 0.0466(12) -0.0005(9) 0.0179(9) 0.0081(10)
C9 0.0594(13) 0.0274(11) 0.0319(10) -0.0002(8) 0.0112(9) 0.0080(10)
C10 0.0577(13) 0.0271(10) 0.0286(10) -0.0008(8) 0.0011(9) -0.0031(9)
C11 0.0411(11) 0.0307(10) 0.0265(9) 0.0015(8) 0.0041(8) 0.0004(9)
C12 0.0284(9) 0.0202(9) 0.0321(10) -0.0018(7) 0.0061(7) -0.0010(7)
C13 0.0324(10) 0.0240(10) 0.0378(10) 0.0042(8) 0.0069(8) 0.0038(8)
C14 0.0421(11) 0.0256(10) 0.0369(10) 0.0079(8) 0.0107(9) 0.0032(9)
C15 0.0458(12) 0.0278(11) 0.0496(12) -0.0007(9) 0.0193(10) -0.0023(9)
C16 0.0388(12) 0.0361(12) 0.0584(14) -0.0121(10) 0.0219(10) -0.0093(10)
C17 0.0285(11) 0.0613(15) 0.0617(15) -0.0226(12) 0.0025(10) 0.0005(10)
C18 0.0319(12) 0.0737(18) 0.0659(16) -0.0228(14) -0.0105(11) 0.0156(12)
C19 0.0413(12) 0.0536(14) 0.0498(13) -0.0094(11) -0.0086(10) 0.0111(11)
C20 0.0396(11) 0.0297(11) 0.0331(10) 0.0004(8) -0.0027(8) 0.0040(9)
C21 0.0343(10) 0.0255(10) 0.0315(10) -0.0020(8) 0.0034(8) -0.0005(8)
C22 0.0349(10) 0.0256(10) 0.0398(11) -0.0021(8) 0.0111(8) -0.0015(8)
C23 0.0264(10) 0.0382(12) 0.0522(13) -0.0179(10) 0.0065(9) -0.0028(9)
C24 0.0354(11) 0.0330(11) 0.0419(11) -0.0101(9) -0.0035(8) 0.0047(9)
C25 0.0282(9) 0.0180(9) 0.0317(9) -0.0033(7) 0.0037(7) -0.0007(7)
C26 0.0286(10) 0.0203(9) 0.0371(10) -0.0065(7) 0.0068(8) -0.0006(7)
C27 0.0297(10) 0.0296(10) 0.0406(11) -0.0103(8) 0.0024(8) 0.0007(8)

loop_
_atom_type_symbol
_atom_type_description
_atom_type_scat_dispersion_real
_atom_type_scat_dispersion_imag
_atom_type_scat_source
N N 0.0061 0.0033 'International Tables Vol C Tables 4.2.6.8 and 6.1.1.4'
C C 0.0033 0.0016 'International Tables Vol C Tables 4.2.6.8 and 6.1.1.4'
H H 0 0 'International Tables Vol C Tables 4.2.6.8 and 6.1.1.4'

loop_
_geom_angle_atom_site_label_1
_geom_angle_atom_site_label_2
_geom_angle_atom_site_label_3
_geom_angle
_geom_angle_site_symmetry_1
_geom_angle_site_symmetry_3
C4 N3 C2 118.83(14) . .
C5 C1 C2 117.21(15) . .
C5 C1 C12 119.09(15) . .
C2 C1 C12 123.58(15) . .
N3 C2 C2 119.83(9) . 2
N3 C2 C1 119.39(15) . .
C2 C2 C1 120.60(10) 2 .
N3 C4 C4 120.17(10) . 2
N3 C4 C6 115.65(15) . .
C4 C4 C6 124.03(10) 2 .
C1 C5 C5 122.14(10) . 2
C1 C5 H5 118.9 . .
C5 C5 H5 118.9 2 .
C7 C6 C11 118.89(17) . .
C7 C6 C4 119.27(16) . .
C11 C6 C4 121.62(16) . .
C8 C7 C6 119.98(18) . .
C8 C7 H7 120 . .
C6 C7 H7 120 . .
C9 C8 C7 120.36(19) . .
C9 C8 H8 119.8 . .
C7 C8 H8 119.8 . .
C8 C9 C10 120.29(18) . .
C8 C9 H9 119.9 . .
C10 C9 H9 119.9 . .
C9 C10 C11 119.95(18) . .
C9 C10 H10 120 . .
C11 C10 H10 120 . .
C10 C11 C6 120.50(18) . .
C10 C11 H11 119.7 . .
C6 C11 H11 119.7 . .
C13 C12 C25 118.73(16) . .
C13 C12 C1 117.18(15) . .
C25 C12 C1 123.96(15) . .
C14 C13 C12 122.02(16) . .
C14 C13 H13 119 . .
C12 C13 H13 119 . .
C13 C14 C22 120.80(17) . .
C13 C14 H14 119.6 . .
C22 C14 H14 119.6 . .
C16 C15 C22 120.96(19) . .
C16 C15 H15 119.5 . .
C22 C15 H15 119.5 . .
C15 C16 C23 121.77(19) . .
C15 C16 H16 119.1 . .
C23 C16 H16 119.1 . .
C18 C17 C23 121.4(2) . .
C18 C17 H17 119.3 . .
C23 C17 H17 119.3 . .
C17 C18 C19 121.0(2) . .
C17 C18 H18 119.5 . .
C19 C18 H18 119.5 . .
C18 C19 C24 120.2(2) . .
C18 C19 H19 119.9 . .
C24 C19 H19 119.9 . .
C21 C20 C24 121.36(18) . .
C21 C20 H20 119.3 . .
C24 C20 H20 119.3 . .
C20 C21 C25 121.79(17) . .
C20 C21 H21 119.1 . .
C25 C21 H21 119.1 . .
C14 C22 C26 118.94(16) . .
C14 C22 C15 121.78(18) . .
C26 C22 C15 119.28(17) . .
C17 C23 C16 122.8(2) . .
C17 C23 C27 118.3(2) . .
C16 C23 C27 118.92(17) . .
C19 C24 C27 119.07(19) . .
C19 C24 C20 122.2(2) . .
C27 C24 C20 118.74(17) . .
C12 C25 C26 119.32(16) . .
C12 C25 C21 123.21(16) . .
C26 C25 C21 117.46(15) . .
C22 C26 C25 120.12(16) . .
C22 C26 C27 119.36(16) . .
C25 C26 C27 120.51(17) . .
C24 C27 C26 120.14(17) . .
C24 C27 C23 120.14(17) . .
C26 C27 C23 119.70(18) . .

loop_
_geom_bond_atom_site_label_1
_geom_bond_atom_site_label_2
_geom_bond_distance
_geom_bond_site_symmetry_2
N3 C4 1.317(2) .
N3 C2 1.366(2) .
C1 C5 1.374(2) .
C1 C2 1.426(2) .
C1 C12 1.490(2) .
C2 C2 1.414(3) 2
C4 C4 1.447(3) 2
C4 C6 1.483(2) .
C5 C5 1.404(3) 2
C5 H5 0.95 .
C6 C7 1.393(2) .
C6 C11 1.394(2) .
C7 C8 1.390(3) .
C7 H7 0.95 .
C8 C9 1.370(3) .
C8 H8 0.95 .
C9 C10 1.380(3) .
C9 H9 0.95 .
C10 C11 1.381(2) .
C10 H10 0.95 .
C11 H11 0.95 .
C12 C13 1.398(2) .
C12 C25 1.410(2) .
C13 C14 1.379(2) .
C13 H13 0.95 .
C14 C22 1.384(3) .
C14 H14 0.95 .
C15 C16 1.344(3) .
C15 C22 1.438(3) .
C15 H15 0.95 .
C16 C23 1.425(3) .
C16 H16 0.95 .
C17 C18 1.376(3) .
C17 C23 1.392(3) .
C17 H17 0.95 .
C18 C19 1.385(3) .
C18 H18 0.95 .
C19 C24 1.404(3) .
C19 H19 0.95 .
C20 C21 1.349(2) .
C20 C24 1.435(3) .
C20 H20 0.95 .
C21 C25 1.449(2) .
C21 H21 0.95 .
C22 C26 1.424(3) .
C23 C27 1.431(3) .
C24 C27 1.412(3) .
C25 C26 1.424(2) .
C26 C27 1.427(2) .

loop_
_geom_torsion_atom_site_label_1
_geom_torsion_atom_site_label_2
_geom_torsion_atom_site_label_3
_geom_torsion_atom_site_label_4
_geom_torsion
_geom_torsion_site_symmetry_1
_geom_torsion_site_symmetry_2
_geom_torsion_site_symmetry_3
_geom_torsion_site_symmetry_4
C4 N3 C2 C2 -6.3(3) . . . 2
C4 N3 C2 C1 178.57(15) . . . .
C5 C1 C2 N3 172.38(15) . . . .
C12 C1 C2 N3 -3.6(2) . . . .
C5 C1 C2 C2 -2.7(3) . . . 2
C12 C1 C2 C2 -178.68(19) . . . 2
C2 N3 C4 C4 -7.6(3) . . . 2
C2 N3 C4 C6 168.04(15) . . . .
C2 C1 C5 C5 0.4(3) . . . 2
C12 C1 C5 C5 176.55(19) . . . 2
N3 C4 C6 C7 29.3(2) . . . .
C4 C4 C6 C7 -155.2(2) 2 . . .
N3 C4 C6 C11 -145.34(17) . . . .
C4 C4 C6 C11 30.2(3) 2 . . .
C11 C6 C7 C8 -0.5(3) . . . .
C4 C6 C7 C8 -175.36(17) . . . .
C6 C7 C8 C9 -0.9(3) . . . .
C7 C8 C9 C10 1.2(3) . . . .
C8 C9 C10 C11 0.1(3) . . . .
C9 C10 C11 C6 -1.6(3) . . . .
C7 C6 C11 C10 1.8(3) . . . .
C4 C6 C11 C10 176.49(16) . . . .
C5 C1 C12 C13 -53.3(2) . . . .
C2 C1 C12 C13 122.62(18) . . . .
C5 C1 C12 C25 122.54(19) . . . .
C2 C1 C12 C25 -61.6(2) . . . .
C25 C12 C13 C14 -1.4(3) . . . .
C1 C12 C13 C14 174.60(16) . . . .
C12 C13 C14 C22 -1.0(3) . . . .
C22 C15 C16 C23 -0.5(3) . . . .
C23 C17 C18 C19 0.1(3) . . . .
C17 C18 C19 C24 0.4(3) . . . .
C24 C20 C21 C25 0.5(3) . . . .
C13 C14 C22 C26 1.8(3) . . . .
C13 C14 C22 C15 -178.99(17) . . . .
C16 C15 C22 C14 -178.74(19) . . . .
C16 C15 C22 C26 0.5(3) . . . .
C18 C17 C23 C16 -178.6(2) . . . .
C18 C17 C23 C27 -0.5(3) . . . .
C15 C16 C23 C17 178.42(19) . . . .
C15 C16 C23 C27 0.4(3) . . . .
C18 C19 C24 C27 -0.5(3) . . . .
C18 C19 C24 C20 178.62(19) . . . .
C21 C20 C24 C19 -179.25(18) . . . .
C21 C20 C24 C27 -0.1(3) . . . .
C13 C12 C25 C26 3.1(2) . . . .
C1 C12 C25 C26 -172.67(15) . . . .
C13 C12 C25 C21 -178.26(16) . . . .
C1 C12 C25 C21 6.0(3) . . . .
C20 C21 C25 C12 -179.04(17) . . . .
C20 C21 C25 C26 -0.4(2) . . . .
C14 C22 C26 C25 -0.1(3) . . . .
C15 C22 C26 C25 -179.33(16) . . . .
C14 C22 C26 C27 178.99(17) . . . .
C15 C22 C26 C27 -0.3(3) . . . .
C12 C25 C26 C22 -2.4(2) . . . .
C21 C25 C26 C22 178.91(16) . . . .
C12 C25 C26 C27 178.58(16) . . . .
C21 C25 C26 C27 -0.1(2) . . . .
C19 C24 C27 C26 178.77(17) . . . .
C20 C24 C27 C26 -0.4(3) . . . .
C19 C24 C27 C23 0.1(3) . . . .
C20 C24 C27 C23 -179.03(17) . . . .
C22 C26 C27 C24 -178.55(17) . . . .
C25 C26 C27 C24 0.5(3) . . . .
C22 C26 C27 C23 0.1(3) . . . .
C25 C26 C27 C23 179.16(16) . . . .
C17 C23 C27 C24 0.4(3) . . . .
C16 C23 C27 C24 178.51(17) . . . .
C17 C23 C27 C26 -178.28(17) . . . .
C16 C23 C27 C26 -0.1(3) . . . .
